data_1519233
loop_
_publ_author_name
'Heron, Mark'
'Gelbrich, Thomas'
'Hursthouse, Michael B.'

_publ_section_title
;
 C23H26N2O3
;
_journal_name_full 'Crystal Structure Report Archive'
_journal_page_first 805
_journal_year 1999
_chemical_formula_sum 'C23 H26 N2 O3'
_chemical_formula_weight 378.46
_space_group_IT_number 14
_symmetry_cell_setting monoclinic
_symmetry_space_group_name_Hall '-P 2yn'
_symmetry_space_group_name_H-M 'P 1 21/n 1'
_atom_sites_solution_hydrogens geom
_atom_sites_solution_primary direct
_atom_sites_solution_secondary difmap
_cell_angle_alpha 90.00
_cell_angle_beta 102.79(3)
_cell_angle_gamma 90.00
_cell_formula_units_Z 4
_cell_length_a 13.189(3)
_cell_length_b 9.300(2)
_cell_length_c 16.258(3)
_cell_measurement_temperature 150(2)
_cell_volume 1944.7(7)
_computing_structure_refinement 'SHELXL-97 (Sheldrick, 1997)'
_computing_structure_solution 'SHELXS-97 (Sheldrick, 1990)'
_diffrn_ambient_temperature 150(2)
_diffrn_measured_fraction_theta_full 0.879
_diffrn_measured_fraction_theta_max 0.879
_diffrn_radiation_monochromator graphite
_diffrn_radiation_source 'fine-focus sealed tube'
_diffrn_radiation_type MoK\a
_diffrn_radiation_wavelength 0.71073
_diffrn_reflns_av_R_equivalents 0.1000
_diffrn_reflns_av_sigmaI/netI 0.0844
_diffrn_reflns_limit_h_max 15
_diffrn_reflns_limit_h_min -15
_diffrn_reflns_limit_k_max 11
_diffrn_reflns_limit_k_min -11
_diffrn_reflns_limit_l_max 19
_diffrn_reflns_limit_l_min -19
_diffrn_reflns_number 11151
_diffrn_reflns_theta_full 25.25
_diffrn_reflns_theta_max 25.25
_diffrn_reflns_theta_min 2.57
_exptl_absorpt_coefficient_mu 0.086
_exptl_absorpt_correction_T_max 0.9957
_exptl_absorpt_correction_T_min 0.9830
_exptl_crystal_colour orange
_exptl_crystal_density_diffrn 1.293
_exptl_crystal_density_method 'not measured'
_exptl_crystal_description pyramid
_exptl_crystal_F_000 808
_exptl_crystal_size_max 0.20
_exptl_crystal_size_mid 0.20
_exptl_crystal_size_min 0.05
_refine_diff_density_max 0.260
_refine_diff_density_min -0.294
_refine_diff_density_rms 0.069
_refine_ls_extinction_method none
_refine_ls_goodness_of_fit_ref 0.961
_refine_ls_hydrogen_treatment mixed
_refine_ls_matrix_type full
_refine_ls_number_parameters 357
_refine_ls_number_reflns 3313
_refine_ls_number_restraints 0
_refine_ls_restrained_S_all 0.961
_refine_ls_R_factor_all 0.0913
_refine_ls_R_factor_gt 0.0491
_refine_ls_shift/su_max 0.010
_refine_ls_shift/su_mean 0.001
_refine_ls_structure_factor_coef Fsqd
_refine_ls_weighting_details 'calc w=1/[\s^2^(Fo^2^)+(0.0739P)^2^+0.0000P] where P=(Fo^2^+2Fc^2^)/3'
_refine_ls_weighting_scheme calc
_refine_ls_wR_factor_gt 0.1124
_refine_ls_wR_factor_ref 0.1324
_reflns_number_gt 2165
_reflns_number_total 3313
_reflns_threshold_expression >2sigma(I)
_cod_data_source_file eCrystal-805.cif
_cod_data_source_block s92
_cod_depositor_comments
;
Citation :
Heron, Mark (B.M.) and Gelbrich, Thomas and Hursthouse, Michael B. (1999) 
University of Southampton, Crystal Structure Report 

More at:
http://ecrystals.chem.soton.ac.uk/805/

The following automatic conversions were performed:

'_symmetry_cell_setting' value 'Monoclinic' changed to 'monoclinic'
according to the built-in table from CIF Core dictionary named
'cif_core.dic' version 2.4.1 from 2010-06-29.

Automatic conversion script
Id: cif_fix_values 3105 2015-03-04 15:46:00Z robertas 
;
_cod_original_sg_symbol_H-M P2(1)/n
_cod_database_code 1519233

loop_
_symmetry_equiv_pos_as_xyz
'x, y, z'
'-x+1/2, y+1/2, -z+1/2'
'-x, -y, -z'
'x-1/2, -y-1/2, z-1/2'

loop_
_atom_site_label
_atom_site_type_symbol
_atom_site_fract_x
_atom_site_fract_y
_atom_site_fract_z
_atom_site_U_iso_or_equiv
_atom_site_adp_type
_atom_site_occupancy
_atom_site_calc_flag
_atom_site_refinement_flags
_atom_site_disorder_assembly
_atom_site_disorder_group
O1 O 0.55180(11) -0.41986(18) -0.14008(11) 0.0490(5) Uani 1 d . . .
O2 O 0.23422(11) -0.60495(15) -0.09069(9) 0.0319(4) Uani 1 d . . .
H2O H 0.290(2) -0.557(4) -0.116(2) 0.108(12) Uiso 1 d . . .
O3 O 0.18008(12) 0.23648(18) 0.19332(10) 0.0497(5) Uani 1 d . . .
N1 N 0.33208(12) -0.45114(18) -0.19048(10) 0.0271(4) Uani 1 d . . .
N2 N 0.22523(12) 0.01661(18) 0.08313(10) 0.0284(4) Uani 1 d . . .
C1 C 0.50531(18) -0.5569(3) -0.16144(17) 0.0409(6) Uani 1 d . . .
H1A H 0.4938(16) -0.603(2) -0.1085(15) 0.040(6) Uiso 1 d . . .
H1B H 0.5553(19) -0.616(3) -0.1883(16) 0.055(7) Uiso 1 d . . .
C2 C 0.40401(16) -0.5430(3) -0.22509(14) 0.0333(5) Uani 1 d . . .
H2A H 0.4164(17) -0.496(2) -0.2797(14) 0.048(7) Uiso 1 d . . .
H2B H 0.3730(16) -0.643(2) -0.2372(13) 0.040(6) Uiso 1 d . . .
C3 C 0.38047(17) -0.3090(2) -0.16993(16) 0.0370(6) Uani 1 d . . .
H3A H 0.3306(16) -0.248(2) -0.1444(12) 0.030(5) Uiso 1 d . . .
H3B H 0.3919(15) -0.261(2) -0.2224(13) 0.033(6) Uiso 1 d . . .
C4 C 0.48306(19) -0.3281(3) -0.10772(17) 0.0453(6) Uani 1 d . . .
H4A H 0.5224(17) -0.230(3) -0.0921(13) 0.044(6) Uiso 1 d . . .
H4B H 0.4719(18) -0.373(3) -0.0548(16) 0.054(7) Uiso 1 d . . .
C5 C 0.22884(15) -0.4420(2) -0.24626(12) 0.0266(5) Uani 1 d . . .
C6 C 0.21778(17) -0.4103(2) -0.33124(13) 0.0321(5) Uani 1 d . . .
H6 H 0.2814(16) -0.390(2) -0.3553(13) 0.038(6) Uiso 1 d . . .
C7 C 0.12038(18) -0.4079(3) -0.38486(15) 0.0385(6) Uani 1 d . . .
H7 H 0.1136(15) -0.390(2) -0.4432(14) 0.037(6) Uiso 1 d . . .
C8 C 0.03320(18) -0.4338(2) -0.35318(14) 0.0348(6) Uani 1 d . . .
H8 H -0.0366(16) -0.441(2) -0.3904(12) 0.029(5) Uiso 1 d . . .
C9 C 0.04401(17) -0.4622(2) -0.26846(14) 0.0312(5) Uani 1 d . . .
H9 H -0.0131(17) -0.479(2) -0.2452(13) 0.039(6) Uiso 1 d . . .
C10 C 0.14149(15) -0.4683(2) -0.21289(12) 0.0259(5) Uani 1 d . . .
C11 C 0.15255(15) -0.5023(2) -0.11870(12) 0.0273(5) Uani 1 d . . .
C12 C 0.05732(17) -0.5715(2) -0.10352(13) 0.0315(5) Uani 1 d . . .
C13 C -0.01733(19) -0.6273(3) -0.08903(15) 0.0399(6) Uani 1 d . . .
H13 H -0.0782(18) -0.671(2) -0.0782(14) 0.045(7) Uiso 1 d . . .
C14 C 0.17281(15) -0.3629(2) -0.06613(12) 0.0246(5) Uani 1 d . . .
C15 C 0.24995(16) -0.3560(2) 0.00764(13) 0.0279(5) Uani 1 d . . .
H15 H 0.2897(15) -0.436(2) 0.0248(12) 0.028(6) Uiso 1 d . . .
C16 C 0.26617(15) -0.2315(2) 0.05554(13) 0.0276(5) Uani 1 d . . .
H16 H 0.3189(15) -0.229(2) 0.1081(12) 0.027(5) Uiso 1 d . . .
C17 C 0.20660(14) -0.1085(2) 0.03177(12) 0.0247(5) Uani 1 d . . .
C18 C 0.13000(16) -0.1154(2) -0.04269(12) 0.0259(5) Uani 1 d . . .
H18 H 0.0850(16) -0.034(2) -0.0622(12) 0.036(6) Uiso 1 d . . .
C19 C 0.11380(16) -0.2413(2) -0.08999(13) 0.0262(5) Uani 1 d . . .
H19 H 0.0572(16) -0.245(2) -0.1394(13) 0.034(6) Uiso 1 d . . .
C20 C 0.2227(2) -0.0120(3) 0.17159(14) 0.0407(6) Uani 1 d . . .
H20A H 0.2751(18) -0.086(3) 0.1945(15) 0.051(7) Uiso 1 d . . .
H20B H 0.1493(18) -0.044(2) 0.1772(13) 0.039(6) Uiso 1 d . . .
C21 C 0.2493(2) 0.1219(3) 0.22375(18) 0.0521(7) Uani 1 d . . .
H21A H 0.2414(18) 0.102(3) 0.2809(17) 0.054(7) Uiso 1 d . . .
H21B H 0.3242(19) 0.153(3) 0.2223(14) 0.053(7) Uiso 1 d . . .
C22 C 0.1904(2) 0.2698(3) 0.10905(16) 0.0420(6) Uani 1 d . . .
H22A H 0.2648(18) 0.300(2) 0.1119(13) 0.047(6) Uiso 1 d . . .
H22B H 0.1420(19) 0.348(3) 0.0867(15) 0.057(8) Uiso 1 d . . .
C23 C 0.16200(17) 0.1425(2) 0.05125(14) 0.0317(5) Uani 1 d . . .
H23A H 0.0913(17) 0.121(2) 0.0462(12) 0.029(6) Uiso 1 d . . .
H23B H 0.1733(15) 0.172(2) -0.0074(14) 0.035(6) Uiso 1 d . . .

loop_
_atom_site_aniso_label
_atom_site_aniso_U_11
_atom_site_aniso_U_22
_atom_site_aniso_U_33
_atom_site_aniso_U_23
_atom_site_aniso_U_13
_atom_site_aniso_U_12
O1 0.0300(8) 0.0462(11) 0.0663(12) 0.0054(9) 0.0008(8) -0.0028(8)
O2 0.0370(8) 0.0265(8) 0.0330(9) 0.0043(6) 0.0097(7) 0.0060(7)
O3 0.0533(10) 0.0473(11) 0.0421(10) -0.0157(8) -0.0033(8) 0.0161(9)
N1 0.0249(9) 0.0260(10) 0.0306(10) 0.0003(7) 0.0064(7) -0.0002(8)
N2 0.0308(9) 0.0248(10) 0.0282(10) -0.0008(7) 0.0035(7) 0.0026(8)
C1 0.0318(13) 0.0390(15) 0.0487(16) 0.0030(12) 0.0018(11) 0.0035(12)
C2 0.0308(12) 0.0329(14) 0.0365(14) 0.0014(10) 0.0080(10) 0.0054(11)
C3 0.0367(13) 0.0296(13) 0.0431(15) -0.0008(11) 0.0055(11) -0.0021(11)
C4 0.0404(14) 0.0364(15) 0.0527(17) -0.0057(13) -0.0032(12) -0.0066(13)
C5 0.0283(11) 0.0237(12) 0.0278(11) -0.0010(9) 0.0064(9) 0.0040(10)
C6 0.0370(13) 0.0291(13) 0.0319(12) 0.0036(10) 0.0112(10) 0.0072(11)
C7 0.0466(14) 0.0407(14) 0.0265(13) 0.0031(10) 0.0046(10) 0.0115(12)
C8 0.0338(13) 0.0337(14) 0.0321(13) -0.0038(10) -0.0031(10) 0.0086(11)
C9 0.0306(12) 0.0250(12) 0.0380(13) -0.0039(10) 0.0077(10) 0.0026(10)
C10 0.0294(11) 0.0201(11) 0.0284(11) -0.0040(9) 0.0066(9) 0.0043(9)
C11 0.0268(11) 0.0252(12) 0.0309(12) -0.0002(9) 0.0082(9) 0.0009(10)
C12 0.0365(12) 0.0284(13) 0.0314(12) -0.0022(10) 0.0111(10) 0.0001(11)
C13 0.0390(14) 0.0387(15) 0.0440(15) 0.0020(11) 0.0131(11) -0.0026(13)
C14 0.0257(10) 0.0246(11) 0.0251(11) 0.0021(9) 0.0091(8) 0.0001(10)
C15 0.0256(11) 0.0239(12) 0.0341(12) 0.0030(9) 0.0061(9) 0.0044(10)
C16 0.0227(10) 0.0291(12) 0.0292(12) 0.0010(9) 0.0020(9) 0.0014(10)
C17 0.0235(10) 0.0260(12) 0.0253(11) 0.0004(9) 0.0065(8) -0.0024(9)
C18 0.0297(11) 0.0239(12) 0.0241(11) 0.0060(9) 0.0062(9) 0.0050(10)
C19 0.0284(11) 0.0274(12) 0.0220(11) -0.0002(9) 0.0039(9) 0.0002(10)
C20 0.0561(17) 0.0362(15) 0.0268(13) -0.0036(10) 0.0027(11) 0.0071(14)
C21 0.0628(18) 0.0518(18) 0.0354(15) -0.0095(12) -0.0030(13) 0.0179(16)
C22 0.0395(14) 0.0348(15) 0.0485(17) -0.0059(11) 0.0029(11) 0.0037(13)
C23 0.0308(13) 0.0279(13) 0.0344(13) -0.0003(10) 0.0031(10) 0.0027(11)

loop_
_atom_type_symbol
_atom_type_description
_atom_type_scat_dispersion_real
_atom_type_scat_dispersion_imag
_atom_type_scat_source
C C 0.0033 0.0016 'International Tables Vol C Tables 4.2.6.8 and 6.1.1.4'
H H 0.0000 0.0000 'International Tables Vol C Tables 4.2.6.8 and 6.1.1.4'
N N 0.0061 0.0033 'International Tables Vol C Tables 4.2.6.8 and 6.1.1.4'
O O 0.0106 0.0060 'International Tables Vol C Tables 4.2.6.8 and 6.1.1.4'

loop_
_geom_angle_atom_site_label_1
_geom_angle_atom_site_label_2
_geom_angle_atom_site_label_3
_geom_angle
_geom_angle_site_symmetry_1
_geom_angle_site_symmetry_3
C1 O1 C4 110.54(18) . .
C11 O2 H2O 97.8(18) . .
C21 O3 C22 107.7(2) . .
C5 N1 C3 112.67(16) . .
C5 N1 C2 112.70(16) . .
C3 N1 C2 108.81(16) . .
C5 N1 H2O 93.8(10) . .
C3 N1 H2O 122.5(11) . .
C2 N1 H2O 105.6(10) . .
C17 N2 C23 115.83(16) . .
C17 N2 C20 112.83(16) . .
C23 N2 C20 110.88(18) . .
O1 C1 C2 111.09(19) . .
O1 C1 H1A 108.3(13) . .
C2 C1 H1A 110.3(12) . .
O1 C1 H1B 107.5(13) . .
C2 C1 H1B 108.1(14) . .
H1A C1 H1B 111.6(19) . .
N1 C2 C1 109.60(19) . .
N1 C2 H2A 108.5(12) . .
C1 C2 H2A 110.0(12) . .
N1 C2 H2B 109.7(12) . .
C1 C2 H2B 108.1(12) . .
H2A C2 H2B 110.9(18) . .
N1 C3 C4 109.00(19) . .
N1 C3 H3A 107.9(11) . .
C4 C3 H3A 110.8(11) . .
N1 C3 H3B 110.4(12) . .
C4 C3 H3B 109.9(11) . .
H3A C3 H3B 108.8(16) . .
O1 C4 C3 111.8(2) . .
O1 C4 H4A 106.8(12) . .
C3 C4 H4A 112.3(12) . .
O1 C4 H4B 107.1(13) . .
C3 C4 H4B 110.3(14) . .
H4A C4 H4B 108.3(18) . .
C6 C5 C10 120.58(19) . .
C6 C5 N1 120.53(18) . .
C10 C5 N1 118.88(18) . .
C7 C6 C5 120.6(2) . .
C7 C6 H6 118.9(12) . .
C5 C6 H6 120.5(12) . .
C8 C7 C6 119.7(2) . .
C8 C7 H7 120.2(12) . .
C6 C7 H7 120.1(12) . .
C9 C8 C7 119.7(2) . .
C9 C8 H8 118.5(11) . .
C7 C8 H8 121.6(11) . .
C8 C9 C10 122.0(2) . .
C8 C9 H9 121.7(13) . .
C10 C9 H9 116.3(13) . .
C5 C10 C9 117.39(19) . .
C5 C10 C11 121.14(17) . .
C9 C10 C11 121.47(18) . .
O2 C11 C12 105.23(16) . .
O2 C11 C10 110.57(15) . .
C12 C11 C10 111.00(16) . .
O2 C11 C14 110.92(16) . .
C12 C11 C14 108.80(16) . .
C10 C11 C14 110.21(16) . .
C13 C12 C11 178.1(2) . .
C12 C13 H13 178.9(13) . .
C19 C14 C15 117.65(19) . .
C19 C14 C11 121.02(17) . .
C15 C14 C11 121.32(18) . .
C16 C15 C14 121.0(2) . .
C16 C15 H15 120.0(12) . .
C14 C15 H15 119.0(12) . .
C15 C16 C17 121.5(2) . .
C15 C16 H16 120.2(11) . .
C17 C16 H16 118.2(11) . .
C16 C17 C18 117.25(19) . .
C16 C17 N2 119.71(17) . .
C18 C17 N2 123.04(18) . .
C19 C18 C17 120.8(2) . .
C19 C18 H18 118.1(12) . .
C17 C18 H18 121.2(12) . .
C14 C19 C18 121.78(19) . .
C14 C19 H19 119.2(12) . .
C18 C19 H19 118.9(12) . .
N2 C20 C21 110.4(2) . .
N2 C20 H20A 109.2(13) . .
C21 C20 H20A 108.0(13) . .
N2 C20 H20B 111.2(11) . .
C21 C20 H20B 107.1(12) . .
H20A C20 H20B 111.0(19) . .
O3 C21 C20 111.9(2) . .
O3 C21 H21A 106.2(14) . .
C20 C21 H21A 108.5(14) . .
O3 C21 H21B 109.0(14) . .
C20 C21 H21B 108.9(14) . .
H21A C21 H21B 112.3(19) . .
O3 C22 C23 111.2(2) . .
O3 C22 H22A 108.2(12) . .
C23 C22 H22A 110.7(13) . .
O3 C22 H22B 108.7(14) . .
C23 C22 H22B 107.4(14) . .
H22A C22 H22B 110.7(19) . .
N2 C23 C22 111.37(18) . .
N2 C23 H23A 109.7(13) . .
C22 C23 H23A 109.1(12) . .
N2 C23 H23B 110.7(11) . .
C22 C23 H23B 107.3(11) . .
H23A C23 H23B 108.6(17) . .

loop_
_geom_bond_atom_site_label_1
_geom_bond_atom_site_label_2
_geom_bond_distance
_geom_bond_site_symmetry_2
O1 C1 1.424(3) .
O1 C4 1.428(3) .
O2 C11 1.436(2) .
O2 H2O 1.02(3) .
O3 C21 1.420(3) .
O3 C22 1.440(3) .
N1 C5 1.462(2) .
N1 C3 1.474(3) .
N1 C2 1.477(3) .
N1 H2O 1.74(3) .
N2 C17 1.421(3) .
N2 C23 1.464(3) .
N2 C20 1.471(3) .
C1 C2 1.504(3) .
C1 H1A 1.00(2) .
C1 H1B 1.03(3) .
C2 H2A 1.04(2) .
C2 H2B 1.02(2) .
C3 C4 1.510(3) .
C3 H3A 1.03(2) .
C3 H3B 1.01(2) .
C4 H4A 1.05(2) .
C4 H4B 1.00(2) .
C5 C6 1.388(3) .
C5 C10 1.399(3) .
C6 C7 1.384(3) .
C6 H6 1.02(2) .
C7 C8 1.381(3) .
C7 H7 0.95(2) .
C8 C9 1.378(3) .
C8 H8 0.99(2) .
C9 C10 1.399(3) .
C9 H9 0.93(2) .
C10 C11 1.539(3) .
C11 C12 1.480(3) .
C11 C14 1.543(3) .
C12 C13 1.182(3) .
C13 H13 0.95(2) .
C14 C19 1.379(3) .
C14 C15 1.392(3) .
C15 C16 1.386(3) .
C15 H15 0.92(2) .
C16 C17 1.393(3) .
C16 H16 0.976(19) .
C17 C18 1.396(3) .
C18 C19 1.391(3) .
C18 H18 0.97(2) .
C19 H19 0.97(2) .
C20 C21 1.504(3) .
C20 H20A 0.99(2) .
C20 H20B 1.03(2) .
C21 H21A 0.98(3) .
C21 H21B 1.03(2) .
C22 C23 1.507(3) .
C22 H22A 1.01(2) .
C22 H22B 0.98(3) .
C23 H23A 0.94(2) .
C23 H23B 1.04(2) .
